data_4032640
loop_
_publ_author_name
'Kolanji, Kubandiran'
'Ravat, Prince'
'Bogomyakov, Artem S.'
'Ovcharenko, Victor I.'
'Schollmeyer, Dieter'
'Baumgarten, Martin'

_publ_section_title
;
 Mixed Phenyl and Thiophene Oligomers for Bridging Nitronyl Nitroxides.
;
_journal_name_full 'The Journal of organic chemistry'
_journal_paper_doi 10.1021/acs.joc.7b00435
_journal_year 2017
_chemical_formula_moiety 'C54 H96 N4 O4 S Si4'
_chemical_formula_sum 'C54 H96 N4 O4 S Si4'
_chemical_formula_weight 1009.76
_space_group_crystal_system triclinic
_space_group_IT_number 2
_space_group_name_Hall '-P 1'
_space_group_name_H-M_alt 'P -1'
_symmetry_space_group_name_Hall '-P 1'
_symmetry_space_group_name_H-M 'P -1'
_atom_sites_solution_hydrogens geom
_audit_creation_method SHELXL-2014/7
_cell_angle_alpha 84.629(2)
_cell_angle_beta 88.353(3)
_cell_angle_gamma 73.129(3)
_cell_formula_units_Z 2
_cell_length_a 7.3684(8)
_cell_length_b 10.9640(11)
_cell_length_c 40.733(4)
_cell_measurement_reflns_used 4462
_cell_measurement_temperature 173(2)
_cell_measurement_theta_max 22.7
_cell_measurement_theta_min 2.6
_cell_volume 3135.2(6)
_computing_cell_refinement 'SAINT Suite'
_computing_data_collection 'SAINT Suite'
_computing_data_reduction 'SAINT Suite'
_computing_structure_refinement 'SHELXL-2014/7 (Sheldrick, 2014)'
_computing_structure_solution 'Shelxt 2014'
_diffrn_ambient_temperature 173(2)
_diffrn_measured_fraction_theta_full 0.999
_diffrn_measured_fraction_theta_max 0.991
_diffrn_measurement_device_type 'SMART APEX II'
_diffrn_measurement_method '\w scans'
_diffrn_radiation_type MoK\a
_diffrn_radiation_wavelength 0.71073
_diffrn_reflns_av_R_equivalents 0.0693
_diffrn_reflns_av_unetI/netI 0.0910
_diffrn_reflns_Laue_measured_fraction_full 0.999
_diffrn_reflns_Laue_measured_fraction_max 0.991
_diffrn_reflns_limit_h_max 9
_diffrn_reflns_limit_h_min -9
_diffrn_reflns_limit_k_max 14
_diffrn_reflns_limit_k_min -14
_diffrn_reflns_limit_l_max 50
_diffrn_reflns_limit_l_min -53
_diffrn_reflns_number 38318
_diffrn_reflns_point_group_measured_fraction_full 0.999
_diffrn_reflns_point_group_measured_fraction_max 0.991
_diffrn_reflns_theta_full 25.242
_diffrn_reflns_theta_max 27.893
_diffrn_reflns_theta_min 1.949
_diffrn_source 'sealed tube'
_exptl_absorpt_coefficient_mu 0.170
_exptl_absorpt_correction_T_max 0.7456
_exptl_absorpt_correction_T_min 0.6492
_exptl_absorpt_correction_type multi-scan
_exptl_crystal_colour colourless
_exptl_crystal_density_diffrn 1.070
_exptl_crystal_description needle
_exptl_crystal_F_000 1104
_exptl_crystal_size_max 0.390
_exptl_crystal_size_mid 0.200
_exptl_crystal_size_min 0.090
_refine_diff_density_max 0.581
_refine_diff_density_min -0.309
_refine_diff_density_rms 0.065
_refine_ls_extinction_method none
_refine_ls_goodness_of_fit_ref 1.043
_refine_ls_hydrogen_treatment constr
_refine_ls_matrix_type full
_refine_ls_number_parameters 632
_refine_ls_number_reflns 14872
_refine_ls_number_restraints 0
_refine_ls_restrained_S_all 1.043
_refine_ls_R_factor_all 0.1300
_refine_ls_R_factor_gt 0.0753
_refine_ls_shift/su_max 0.001
_refine_ls_shift/su_mean 0.000
_refine_ls_structure_factor_coef Fsqd
_refine_ls_weighting_details 'w=1/[\s^2^(Fo^2^)+(0.0663P)^2^+2.5978P] where P=(Fo^2^+2Fc^2^)/3'
_refine_ls_weighting_scheme calc
_refine_ls_wR_factor_gt 0.1642
_refine_ls_wR_factor_ref 0.1891
_reflns_Friedel_coverage 0.000
_reflns_number_gt 8979
_reflns_number_total 14872
_reflns_threshold_expression 'I > 2\s(I)'
_cod_data_source_file jo7b00435_si_002.cif
_cod_data_source_block ptp-nnsi
_cod_depositor_comments
;
The following automatic conversions were performed:

'_exptl_absorpt_correction_type' value 'multi scan' changed to
'multi-scan' according to
/home/data/users/saulius/crontab/automatic-downloads/rss-feeds/ACS/lib/dictionaries/cif_core.dic
dictionary named 'cif_core.dic' version 2.4.2 from 2011-04-26.

Automatic conversion script
Id: cif_fix_values 4973 2017-02-22 13:04:09Z antanas 
;
_cod_database_code 4032640
_shelx_shelxl_version_number 2014/7
_shelx_space_group_comment
;
The symmetry employed for this shelxl refinement is uniquely defined
by the following loop, which should always be used as a source of
symmetry information in preference to the above space-group names.
They are only intended as comments.
;
_shelx_estimated_absorpt_t_min 0.937
_shelx_estimated_absorpt_t_max 0.985

loop_
_space_group_symop_operation_xyz
'x, y, z'
'-x, -y, -z'

loop_
_atom_site_label
_atom_site_type_symbol
_atom_site_fract_x
_atom_site_fract_y
_atom_site_fract_z
_atom_site_U_iso_or_equiv
_atom_site_adp_type
_atom_site_occupancy
_atom_site_site_symmetry_order
_atom_site_calc_flag
_atom_site_refinement_flags_posn
_atom_site_refinement_flags_adp
S1 S 0.43046(13) 0.78155(8) 0.25116(2) 0.0366(2) Uani 1 1 d . .
C2 C 0.2657(5) 0.7022(3) 0.24341(8) 0.0318(7) Uani 1 1 d . .
C3 C 0.1506(5) 0.7006(3) 0.27007(8) 0.0355(8) Uani 1 1 d . .
H3 H 0.0492 0.6633 0.2706 0.043 Uiso 1 1 calc R U
C4 C 0.1962(5) 0.7600(3) 0.29697(8) 0.0334(7) Uani 1 1 d . .
H4 H 0.1288 0.7656 0.3173 0.040 Uiso 1 1 calc R U
C5 C 0.3463(4) 0.8084(3) 0.29081(7) 0.0298(7) Uani 1 1 d . .
C6 C 0.2722(5) 0.6438(3) 0.21214(8) 0.0317(7) Uani 1 1 d . .
C7 C 0.4442(5) 0.5964(3) 0.19589(8) 0.0354(8) Uani 1 1 d . .
H7 H 0.5579 0.6038 0.2048 0.042 Uiso 1 1 calc R U
C8 C 0.4508(5) 0.5382(3) 0.16665(8) 0.0335(7) Uani 1 1 d . .
H8 H 0.5686 0.5080 0.1556 0.040 Uiso 1 1 calc R U
C9 C 0.2877(4) 0.5239(3) 0.15351(8) 0.0296(7) Uani 1 1 d . .
C10 C 0.1158(5) 0.5717(3) 0.16945(8) 0.0342(7) Uani 1 1 d . .
H10 H 0.0026 0.5640 0.1604 0.041 Uiso 1 1 calc R U
C11 C 0.1078(5) 0.6307(3) 0.19845(8) 0.0356(8) Uani 1 1 d . .
H11 H -0.0108 0.6625 0.2091 0.043 Uiso 1 1 calc R U
C12 C 0.2998(5) 0.4598(3) 0.12186(7) 0.0287(7) Uani 1 1 d . .
H12 H 0.4276 0.4509 0.1117 0.034 Uiso 1 1 calc R U
N13 N 0.1510(4) 0.5320(2) 0.09761(6) 0.0302(6) Uani 1 1 d . .
C14 C 0.0726(5) 0.4328(3) 0.08398(8) 0.0350(8) Uani 1 1 d . .
C15 C 0.2238(5) 0.3030(3) 0.09380(8) 0.0347(8) Uani 1 1 d . .
N16 N 0.2687(4) 0.3316(2) 0.12731(6) 0.0304(6) Uani 1 1 d . .
O17 O 0.2503(3) 0.5881(2) 0.07143(5) 0.0344(5) Uani 1 1 d . .
Si18 Si 0.19114(15) 0.74809(9) 0.06963(2) 0.0384(2) Uani 1 1 d . .
C19 C -0.0708(6) 0.8208(4) 0.06889(13) 0.0703(13) Uani 1 1 d . .
H19A H -0.1231 0.7987 0.0492 0.106 Uiso 1 1 calc R U
H19B H -0.1002 0.9140 0.0685 0.106 Uiso 1 1 calc R U
H19C H -0.1268 0.7879 0.0886 0.106 Uiso 1 1 calc R U
C20 C 0.2935(8) 0.8021(4) 0.10476(10) 0.0669(14) Uani 1 1 d . .
H20A H 0.2355 0.7783 0.1254 0.100 Uiso 1 1 calc R U
H20B H 0.2683 0.8953 0.1018 0.100 Uiso 1 1 calc R U
H20C H 0.4307 0.7613 0.1056 0.100 Uiso 1 1 calc R U
C21 C 0.3054(6) 0.7866(4) 0.02944(9) 0.0445(9) Uani 1 1 d . .
C22 C 0.2121(7) 0.7492(4) 0.00036(9) 0.0609(12) Uani 1 1 d . .
H22A H 0.2671 0.7754 -0.0203 0.091 Uiso 1 1 calc R U
H22B H 0.0754 0.7921 0.0005 0.091 Uiso 1 1 calc R U
H22C H 0.2340 0.6563 0.0023 0.091 Uiso 1 1 calc R U
C23 C 0.2840(8) 0.9316(4) 0.02433(12) 0.0779(16) Uani 1 1 d . .
H23A H 0.3495 0.9560 0.0421 0.117 Uiso 1 1 calc R U
H23B H 0.1492 0.9795 0.0246 0.117 Uiso 1 1 calc R U
H23C H 0.3396 0.9512 0.0031 0.117 Uiso 1 1 calc R U
C24 C 0.5164(6) 0.7113(5) 0.02983(11) 0.0732(14) Uani 1 1 d . .
H24A H 0.5293 0.6194 0.0314 0.110 Uiso 1 1 calc R U
H24B H 0.5777 0.7310 0.0489 0.110 Uiso 1 1 calc R U
H24C H 0.5769 0.7353 0.0095 0.110 Uiso 1 1 calc R U
O25 O 0.4505(3) 0.2446(2) 0.13883(5) 0.0334(5) Uani 1 1 d . .
Si26 Si 0.44965(13) 0.15679(9) 0.17492(2) 0.0329(2) Uani 1 1 d . .
C27 C 0.3202(5) 0.2544(4) 0.20772(9) 0.0462(9) Uani 1 1 d . .
H27A H 0.3772 0.3230 0.2107 0.069 Uiso 1 1 calc R U
H27B H 0.3281 0.1999 0.2284 0.069 Uiso 1 1 calc R U
H27C H 0.1869 0.2917 0.2014 0.069 Uiso 1 1 calc R U
C28 C 0.3474(5) 0.0221(4) 0.17070(9) 0.0463(9) Uani 1 1 d . .
H28A H 0.2152 0.0564 0.1635 0.069 Uiso 1 1 calc R U
H28B H 0.3526 -0.0282 0.1920 0.069 Uiso 1 1 calc R U
H28C H 0.4206 -0.0328 0.1544 0.069 Uiso 1 1 calc R U
C29 C 0.7121(5) 0.0907(3) 0.18371(9) 0.0400(8) Uani 1 1 d . .
C30 C 0.8006(5) 0.2007(4) 0.18683(11) 0.0552(11) Uani 1 1 d . .
H30A H 0.9358 0.1649 0.1920 0.083 Uiso 1 1 calc R U
H30B H 0.7366 0.2520 0.2045 0.083 Uiso 1 1 calc R U
H30C H 0.7855 0.2548 0.1660 0.083 Uiso 1 1 calc R U
C31 C 0.8126(6) 0.0103(4) 0.15621(11) 0.0582(11) Uani 1 1 d . .
H31A H 0.7993 0.0646 0.1354 0.087 Uiso 1 1 calc R U
H31B H 0.7555 -0.0589 0.1540 0.087 Uiso 1 1 calc R U
H31C H 0.9474 -0.0262 0.1616 0.087 Uiso 1 1 calc R U
C32 C 0.7425(6) 0.0062(4) 0.21669(11) 0.0617(12) Uani 1 1 d . .
H32A H 0.8783 -0.0249 0.2217 0.092 Uiso 1 1 calc R U
H32B H 0.6931 -0.0669 0.2150 0.092 Uiso 1 1 calc R U
H32C H 0.6755 0.0565 0.2343 0.092 Uiso 1 1 calc R U
C33 C -0.1157(5) 0.4455(4) 0.10196(10) 0.0462(9) Uani 1 1 d . .
H33A H -0.0922 0.4232 0.1256 0.069 Uiso 1 1 calc R U
H33B H -0.1788 0.3875 0.0935 0.069 Uiso 1 1 calc R U
H33C H -0.1969 0.5338 0.0983 0.069 Uiso 1 1 calc R U
C34 C 0.0340(6) 0.4601(4) 0.04686(9) 0.0476(10) Uani 1 1 d . .
H34A H -0.0544 0.5458 0.0424 0.071 Uiso 1 1 calc R U
H34B H -0.0216 0.3964 0.0394 0.071 Uiso 1 1 calc R U
H34C H 0.1533 0.4554 0.0351 0.071 Uiso 1 1 calc R U
C35 C 0.1459(6) 0.1878(3) 0.09668(9) 0.0488(10) Uani 1 1 d . .
H35A H 0.0501 0.1974 0.1142 0.073 Uiso 1 1 calc R U
H35B H 0.2495 0.1095 0.1020 0.073 Uiso 1 1 calc R U
H35C H 0.0880 0.1824 0.0757 0.073 Uiso 1 1 calc R U
C36 C 0.3953(6) 0.2773(4) 0.07044(9) 0.0480(10) Uani 1 1 d . .
H36A H 0.3603 0.2517 0.0497 0.072 Uiso 1 1 calc R U
H36B H 0.5000 0.2085 0.0807 0.072 Uiso 1 1 calc R U
H36C H 0.4350 0.3552 0.0661 0.072 Uiso 1 1 calc R U
C37 C 0.4416(4) 0.8699(3) 0.31273(7) 0.0277(7) Uani 1 1 d . .
C38 C 0.6257(5) 0.8768(3) 0.30640(8) 0.0329(7) Uani 1 1 d . .
H38 H 0.6889 0.8450 0.2869 0.039 Uiso 1 1 calc R U
C39 C 0.7180(4) 0.9292(3) 0.32800(8) 0.0313(7) Uani 1 1 d . .
H39 H 0.8421 0.9346 0.3228 0.038 Uiso 1 1 calc R U
C40 C 0.6325(4) 0.9739(3) 0.35699(7) 0.0264(6) Uani 1 1 d . .
C41 C 0.4465(4) 0.9703(3) 0.36324(8) 0.0317(7) Uani 1 1 d . .
H41 H 0.3832 1.0033 0.3826 0.038 Uiso 1 1 calc R U
C42 C 0.3536(5) 0.9191(3) 0.34150(8) 0.0339(7) Uani 1 1 d . .
H42 H 0.2273 0.9173 0.3462 0.041 Uiso 1 1 calc R U
C43 C 0.7425(4) 1.0206(3) 0.38131(7) 0.0253(6) Uani 1 1 d . .
H43 H 0.8803 0.9920 0.3756 0.030 Uiso 1 1 calc R U
N44 N 0.7161(3) 0.9699(2) 0.41580(6) 0.0273(6) Uani 1 1 d . .
C45 C 0.6821(5) 1.0817(3) 0.43669(7) 0.0316(7) Uani 1 1 d . .
C46 C 0.7556(5) 1.1808(3) 0.41499(8) 0.0308(7) Uani 1 1 d . .
N47 N 0.6819(3) 1.1615(2) 0.38227(6) 0.0265(6) Uani 1 1 d . .
O48 O 0.8983(3) 0.87463(19) 0.42446(5) 0.0305(5) Uani 1 1 d . .
Si49 Si 0.87413(13) 0.72687(8) 0.43147(2) 0.0312(2) Uani 1 1 d . .
C50 C 0.6985(5) 0.7198(4) 0.46476(10) 0.0504(10) Uani 1 1 d . .
H50A H 0.7394 0.7455 0.4850 0.076 Uiso 1 1 calc R U
H50B H 0.6894 0.6322 0.4687 0.076 Uiso 1 1 calc R U
H50C H 0.5743 0.7779 0.4581 0.076 Uiso 1 1 calc R U
C51 C 0.8054(6) 0.6679(3) 0.39370(10) 0.0515(10) Uani 1 1 d . .
H51A H 0.6775 0.7195 0.3870 0.077 Uiso 1 1 calc R U
H51B H 0.8074 0.5782 0.3983 0.077 Uiso 1 1 calc R U
H51C H 0.8952 0.6750 0.3759 0.077 Uiso 1 1 calc R U
C52 C 1.1225(5) 0.6330(3) 0.44442(8) 0.0359(8) Uani 1 1 d . .
C53 C 1.1753(5) 0.6791(4) 0.47646(10) 0.0509(10) Uani 1 1 d . .
H53A H 1.0872 0.6665 0.4941 0.076 Uiso 1 1 calc R U
H53B H 1.1672 0.7702 0.4728 0.076 Uiso 1 1 calc R U
H53C H 1.3049 0.6299 0.4829 0.076 Uiso 1 1 calc R U
C54 C 1.2654(5) 0.6511(4) 0.41749(10) 0.0500(10) Uani 1 1 d . .
H54A H 1.2610 0.7416 0.4142 0.075 Uiso 1 1 calc R U
H54B H 1.2328 0.6235 0.3968 0.075 Uiso 1 1 calc R U
H54C H 1.3934 0.5998 0.4243 0.075 Uiso 1 1 calc R U
C55 C 1.1373(6) 0.4891(3) 0.45039(11) 0.0569(11) Uani 1 1 d . .
H55A H 1.2610 0.4425 0.4601 0.085 Uiso 1 1 calc R U
H55B H 1.1239 0.4558 0.4294 0.085 Uiso 1 1 calc R U
H55C H 1.0364 0.4777 0.4655 0.085 Uiso 1 1 calc R U
O56 O 0.7845(3) 1.2105(2) 0.35571(5) 0.0321(5) Uani 1 1 d . .
Si57 Si 0.65581(13) 1.31513(9) 0.32633(2) 0.0340(2) Uani 1 1 d . .
C58 C 0.5075(6) 1.2449(4) 0.30238(10) 0.0527(10) Uani 1 1 d . .
H58A H 0.5892 1.1742 0.2910 0.079 Uiso 1 1 calc R U
H58B H 0.4327 1.3106 0.2861 0.079 Uiso 1 1 calc R U
H58C H 0.4219 1.2128 0.3173 0.079 Uiso 1 1 calc R U
C59 C 0.4984(6) 1.4598(4) 0.34359(11) 0.0594(12) Uani 1 1 d . .
H59A H 0.4065 1.4351 0.3587 0.089 Uiso 1 1 calc R U
H59B H 0.4308 1.5200 0.3256 0.089 Uiso 1 1 calc R U
H59C H 0.5748 1.5006 0.3556 0.089 Uiso 1 1 calc R U
C60 C 0.8532(6) 1.3507(4) 0.30005(9) 0.0472(9) Uani 1 1 d . .
C61 C 0.9851(6) 1.2272(4) 0.28867(11) 0.0652(12) Uani 1 1 d . .
H61A H 1.0880 1.2465 0.2754 0.098 Uiso 1 1 calc R U
H61B H 0.9136 1.1870 0.2754 0.098 Uiso 1 1 calc R U
H61C H 1.0386 1.1686 0.3079 0.098 Uiso 1 1 calc R U
C62 C 0.9672(7) 1.4163(5) 0.31999(13) 0.0740(14) Uani 1 1 d . .
H62A H 1.0297 1.3572 0.3386 0.111 Uiso 1 1 calc R U
H62B H 0.8812 1.4933 0.3283 0.111 Uiso 1 1 calc R U
H62C H 1.0632 1.4401 0.3057 0.111 Uiso 1 1 calc R U
C63 C 0.7675(8) 1.4415(5) 0.26942(12) 0.0875(17) Uani 1 1 d . .
H63A H 0.8699 1.4589 0.2556 0.131 Uiso 1 1 calc R U
H63B H 0.6846 1.5220 0.2765 0.131 Uiso 1 1 calc R U
H63C H 0.6936 1.4010 0.2567 0.131 Uiso 1 1 calc R U
C64 C 0.4648(5) 1.1279(3) 0.44127(9) 0.0408(8) Uani 1 1 d . .
H64A H 0.4044 1.1627 0.4199 0.061 Uiso 1 1 calc R U
H64B H 0.4327 1.1945 0.4567 0.061 Uiso 1 1 calc R U
H64C H 0.4195 1.0557 0.4501 0.061 Uiso 1 1 calc R U
C65 C 0.7738(6) 1.0431(3) 0.47043(8) 0.0429(9) Uani 1 1 d . .
H65A H 0.7464 1.1183 0.4830 0.064 Uiso 1 1 calc R U
H65B H 0.9113 1.0082 0.4679 0.064 Uiso 1 1 calc R U
H65C H 0.7229 0.9780 0.4822 0.064 Uiso 1 1 calc R U
C66 C 0.6687(5) 1.3197(3) 0.42230(9) 0.0400(8) Uani 1 1 d . .
H66A H 0.7277 1.3748 0.4081 0.060 Uiso 1 1 calc R U
H66B H 0.6905 1.3284 0.4455 0.060 Uiso 1 1 calc R U
H66C H 0.5320 1.3451 0.4180 0.060 Uiso 1 1 calc R U
C67 C 0.9736(5) 1.1494(3) 0.41612(9) 0.0390(8) Uani 1 1 d . .
H67A H 1.0307 1.0571 0.4153 0.058 Uiso 1 1 calc R U
H67B H 1.0111 1.1759 0.4366 0.058 Uiso 1 1 calc R U
H67C H 1.0174 1.1954 0.3972 0.058 Uiso 1 1 calc R U

loop_
_atom_site_aniso_label
_atom_site_aniso_U_11
_atom_site_aniso_U_22
_atom_site_aniso_U_33
_atom_site_aniso_U_23
_atom_site_aniso_U_13
_atom_site_aniso_U_12
S1 0.0508(5) 0.0425(5) 0.0244(4) -0.0099(4) -0.0008(4) -0.0236(4)
C2 0.0407(18) 0.0280(16) 0.0277(17) -0.0043(13) -0.0092(14) -0.0101(14)
C3 0.0369(18) 0.0380(19) 0.0364(19) -0.0104(15) -0.0025(15) -0.0159(15)
C4 0.0386(18) 0.0370(18) 0.0259(17) -0.0116(14) -0.0004(14) -0.0101(15)
C5 0.0364(17) 0.0297(16) 0.0228(16) -0.0068(13) -0.0046(13) -0.0073(14)
C6 0.0423(19) 0.0290(16) 0.0256(16) -0.0050(13) -0.0039(14) -0.0119(14)
C7 0.0398(19) 0.0409(19) 0.0303(18) -0.0079(15) -0.0069(15) -0.0171(16)
C8 0.0339(17) 0.0380(18) 0.0314(18) -0.0084(14) 0.0014(14) -0.0131(15)
C9 0.0329(17) 0.0296(16) 0.0287(17) -0.0053(13) -0.0033(13) -0.0118(14)
C10 0.0349(18) 0.0405(19) 0.0315(18) -0.0096(15) -0.0071(14) -0.0148(15)
C11 0.0343(18) 0.0380(19) 0.0362(19) -0.0121(15) 0.0002(14) -0.0101(15)
C12 0.0355(17) 0.0307(16) 0.0232(16) -0.0034(13) -0.0022(13) -0.0141(14)
N13 0.0395(15) 0.0332(14) 0.0213(13) -0.0021(11) -0.0024(11) -0.0159(12)
C14 0.046(2) 0.0363(18) 0.0294(17) -0.0036(14) -0.0086(15) -0.0222(16)
C15 0.050(2) 0.0344(18) 0.0239(16) -0.0094(14) -0.0046(15) -0.0168(16)
N16 0.0377(15) 0.0315(14) 0.0235(14) -0.0057(11) -0.0039(11) -0.0111(12)
O17 0.0447(13) 0.0341(12) 0.0270(12) -0.0012(9) 0.0008(10) -0.0162(11)
Si18 0.0502(6) 0.0317(5) 0.0353(5) -0.0028(4) -0.0032(4) -0.0149(4)
C19 0.054(3) 0.061(3) 0.087(4) -0.006(3) 0.013(2) -0.004(2)
C20 0.125(4) 0.042(2) 0.043(2) -0.0034(19) -0.012(3) -0.038(3)
C21 0.057(2) 0.050(2) 0.0322(19) 0.0034(16) -0.0116(17) -0.0253(19)
C22 0.080(3) 0.078(3) 0.030(2) 0.004(2) -0.012(2) -0.033(3)
C23 0.131(5) 0.058(3) 0.061(3) 0.014(2) -0.008(3) -0.058(3)
C24 0.053(3) 0.119(4) 0.049(3) 0.010(3) 0.002(2) -0.033(3)
O25 0.0362(12) 0.0342(12) 0.0301(12) -0.0036(10) 0.0016(10) -0.0108(10)
Si26 0.0319(5) 0.0385(5) 0.0296(5) -0.0006(4) 0.0001(4) -0.0132(4)
C27 0.049(2) 0.057(2) 0.0307(19) -0.0015(17) 0.0046(16) -0.0136(19)
C28 0.046(2) 0.051(2) 0.045(2) 0.0073(18) -0.0076(17) -0.0223(18)
C29 0.0354(18) 0.045(2) 0.041(2) -0.0046(16) -0.0016(16) -0.0126(16)
C30 0.040(2) 0.057(3) 0.073(3) -0.006(2) -0.004(2) -0.0215(19)
C31 0.042(2) 0.055(3) 0.081(3) -0.021(2) 0.009(2) -0.0161(19)
C32 0.049(2) 0.069(3) 0.062(3) 0.018(2) -0.012(2) -0.015(2)
C33 0.041(2) 0.051(2) 0.054(2) -0.0031(18) -0.0081(18) -0.0243(18)
C34 0.067(3) 0.050(2) 0.033(2) -0.0053(17) -0.0163(18) -0.027(2)
C35 0.078(3) 0.040(2) 0.037(2) -0.0039(16) -0.0141(19) -0.030(2)
C36 0.065(3) 0.045(2) 0.033(2) -0.0132(16) 0.0027(18) -0.0115(19)
C37 0.0351(17) 0.0252(15) 0.0227(15) -0.0047(12) -0.0048(13) -0.0072(13)
C38 0.0379(18) 0.0358(18) 0.0261(17) -0.0113(14) 0.0015(14) -0.0099(15)
C39 0.0297(16) 0.0350(17) 0.0319(17) -0.0101(14) -0.0001(13) -0.0116(14)
C40 0.0311(16) 0.0253(15) 0.0210(15) -0.0026(12) -0.0051(12) -0.0046(13)
C41 0.0298(16) 0.0394(18) 0.0278(17) -0.0146(14) 0.0004(13) -0.0095(14)
C42 0.0281(16) 0.0420(19) 0.0339(18) -0.0137(15) -0.0020(14) -0.0105(14)
C43 0.0202(14) 0.0296(16) 0.0265(16) -0.0073(13) -0.0022(12) -0.0061(12)
N44 0.0266(13) 0.0279(13) 0.0247(13) -0.0058(11) -0.0043(10) -0.0022(11)
C45 0.0413(18) 0.0298(17) 0.0225(16) -0.0073(13) -0.0044(13) -0.0067(14)
C46 0.0381(18) 0.0292(16) 0.0268(16) -0.0075(13) -0.0042(14) -0.0104(14)
N47 0.0271(13) 0.0286(13) 0.0243(13) -0.0064(11) -0.0002(10) -0.0077(11)
O48 0.0266(11) 0.0250(11) 0.0374(13) -0.0025(9) -0.0088(9) -0.0030(9)
Si49 0.0325(5) 0.0281(5) 0.0343(5) -0.0031(4) -0.0042(4) -0.0100(4)
C50 0.038(2) 0.053(2) 0.059(3) 0.0030(19) 0.0006(18) -0.0125(18)
C51 0.076(3) 0.035(2) 0.050(2) -0.0051(17) -0.019(2) -0.026(2)
C52 0.0366(18) 0.0310(17) 0.0381(19) -0.0030(14) -0.0002(15) -0.0066(14)
C53 0.040(2) 0.063(3) 0.046(2) -0.0045(19) -0.0099(17) -0.0083(19)
C54 0.041(2) 0.045(2) 0.058(3) -0.0036(19) 0.0111(18) -0.0039(17)
C55 0.058(3) 0.033(2) 0.070(3) 0.0071(19) 0.002(2) -0.0014(18)
O56 0.0285(11) 0.0350(12) 0.0327(12) 0.0007(10) -0.0006(9) -0.0103(10)
Si57 0.0334(5) 0.0325(5) 0.0333(5) -0.0010(4) -0.0060(4) -0.0051(4)
C58 0.050(2) 0.052(2) 0.054(2) 0.0063(19) -0.0229(19) -0.0114(19)
C59 0.062(3) 0.046(2) 0.055(3) -0.005(2) -0.010(2) 0.010(2)
C60 0.050(2) 0.051(2) 0.040(2) 0.0085(17) -0.0030(17) -0.0164(19)
C61 0.061(3) 0.079(3) 0.052(3) -0.003(2) 0.018(2) -0.016(2)
C62 0.076(3) 0.077(3) 0.085(4) 0.004(3) -0.004(3) -0.050(3)
C63 0.096(4) 0.098(4) 0.058(3) 0.041(3) -0.008(3) -0.026(3)
C64 0.041(2) 0.045(2) 0.0354(19) -0.0122(16) 0.0120(16) -0.0110(16)
C65 0.066(2) 0.0379(19) 0.0259(18) -0.0100(15) -0.0087(17) -0.0129(18)
C66 0.054(2) 0.0312(18) 0.0354(19) -0.0112(15) -0.0068(16) -0.0097(16)
C67 0.0335(18) 0.041(2) 0.046(2) -0.0068(16) -0.0097(15) -0.0141(15)

loop_
_atom_type_symbol
_atom_type_description
_atom_type_scat_dispersion_real
_atom_type_scat_dispersion_imag
_atom_type_scat_source
C C 0.0033 0.0016 'International Tables Vol C Tables 4.2.6.8 and 6.1.1.4'
H H 0.0000 0.0000 'International Tables Vol C Tables 4.2.6.8 and 6.1.1.4'
N N 0.0061 0.0033 'International Tables Vol C Tables 4.2.6.8 and 6.1.1.4'
O O 0.0106 0.0060 'International Tables Vol C Tables 4.2.6.8 and 6.1.1.4'
Si Si 0.0817 0.0704 'International Tables Vol C Tables 4.2.6.8 and 6.1.1.4'
S S 0.1246 0.1234 'International Tables Vol C Tables 4.2.6.8 and 6.1.1.4'

loop_
_geom_angle_atom_site_label_1
_geom_angle_atom_site_label_2
_geom_angle_atom_site_label_3
_geom_angle
C5 S1 C2 92.88(16)
C3 C2 C6 130.0(3)
C3 C2 S1 109.9(2)
C6 C2 S1 120.1(3)
C2 C3 C4 113.8(3)
C2 C3 H3 123.1
C4 C3 H3 123.1
C5 C4 C3 113.5(3)
C5 C4 H4 123.3
C3 C4 H4 123.3
C4 C5 C37 129.7(3)
C4 C5 S1 109.9(2)
C37 C5 S1 120.3(2)
C7 C6 C11 118.2(3)
C7 C6 C2 120.7(3)
C11 C6 C2 121.0(3)
C8 C7 C6 120.6(3)
C8 C7 H7 119.7
C6 C7 H7 119.7
C9 C8 C7 120.8(3)
C9 C8 H8 119.6
C7 C8 H8 119.6
C8 C9 C10 118.8(3)
C8 C9 C12 119.5(3)
C10 C9 C12 121.7(3)
C9 C10 C11 120.7(3)
C9 C10 H10 119.6
C11 C10 H10 119.6
C10 C11 C6 120.8(3)
C10 C11 H11 119.6
C6 C11 H11 119.6
N16 C12 N13 104.1(2)
N16 C12 C9 112.4(2)
N13 C12 C9 112.7(3)
N16 C12 H12 109.1
N13 C12 H12 109.1
C9 C12 H12 109.1
O17 N13 C12 105.6(2)
O17 N13 C14 109.7(2)
C12 N13 C14 106.0(2)
N13 C14 C33 104.6(3)
N13 C14 C34 112.3(3)
C33 C14 C34 108.6(3)
N13 C14 C15 104.1(2)
C33 C14 C15 112.7(3)
C34 C14 C15 114.0(3)
N16 C15 C35 110.0(3)
N16 C15 C36 113.2(3)
C35 C15 C36 109.1(3)
N16 C15 C14 97.6(2)
C35 C15 C14 114.0(3)
C36 C15 C14 112.5(3)
O25 N16 C12 105.5(2)
O25 N16 C15 110.4(2)
C12 N16 C15 104.3(2)
N13 O17 Si18 113.15(17)
O17 Si18 C20 111.22(16)
O17 Si18 C19 111.69(18)
C20 Si18 C19 109.6(2)
O17 Si18 C21 101.24(15)
C20 Si18 C21 110.97(19)
C19 Si18 C21 111.9(2)
Si18 C19 H19A 109.5
Si18 C19 H19B 109.5
H19A C19 H19B 109.5
Si18 C19 H19C 109.5
H19A C19 H19C 109.5
H19B C19 H19C 109.5
Si18 C20 H20A 109.5
Si18 C20 H20B 109.5
H20A C20 H20B 109.5
Si18 C20 H20C 109.5
H20A C20 H20C 109.5
H20B C20 H20C 109.5
C22 C21 C24 108.1(4)
C22 C21 C23 108.6(3)
C24 C21 C23 109.7(4)
C22 C21 Si18 110.7(3)
C24 C21 Si18 109.7(3)
C23 C21 Si18 110.0(3)
C21 C22 H22A 109.5
C21 C22 H22B 109.5
H22A C22 H22B 109.5
C21 C22 H22C 109.5
H22A C22 H22C 109.5
H22B C22 H22C 109.5
C21 C23 H23A 109.5
C21 C23 H23B 109.5
H23A C23 H23B 109.5
C21 C23 H23C 109.5
H23A C23 H23C 109.5
H23B C23 H23C 109.5
C21 C24 H24A 109.5
C21 C24 H24B 109.5
H24A C24 H24B 109.5
C21 C24 H24C 109.5
H24A C24 H24C 109.5
H24B C24 H24C 109.5
N16 O25 Si26 116.88(17)
O25 Si26 C27 112.45(15)
O25 Si26 C28 111.86(15)
C27 Si26 C28 109.27(18)
O25 Si26 C29 101.31(14)
C27 Si26 C29 112.30(17)
C28 Si26 C29 109.46(17)
Si26 C27 H27A 109.5
Si26 C27 H27B 109.5
H27A C27 H27B 109.5
Si26 C27 H27C 109.5
H27A C27 H27C 109.5
H27B C27 H27C 109.5
Si26 C28 H28A 109.5
Si26 C28 H28B 109.5
H28A C28 H28B 109.5
Si26 C28 H28C 109.5
H28A C28 H28C 109.5
H28B C28 H28C 109.5
C31 C29 C32 109.1(3)
C31 C29 C30 109.4(3)
C32 C29 C30 107.9(3)
C31 C29 Si26 110.5(3)
C32 C29 Si26 109.5(3)
C30 C29 Si26 110.4(2)
C29 C30 H30A 109.5
C29 C30 H30B 109.5
H30A C30 H30B 109.5
C29 C30 H30C 109.5
H30A C30 H30C 109.5
H30B C30 H30C 109.5
C29 C31 H31A 109.5
C29 C31 H31B 109.5
H31A C31 H31B 109.5
C29 C31 H31C 109.5
H31A C31 H31C 109.5
H31B C31 H31C 109.5
C29 C32 H32A 109.5
C29 C32 H32B 109.5
H32A C32 H32B 109.5
C29 C32 H32C 109.5
H32A C32 H32C 109.5
H32B C32 H32C 109.5
C14 C33 H33A 109.5
C14 C33 H33B 109.5
H33A C33 H33B 109.5
C14 C33 H33C 109.5
H33A C33 H33C 109.5
H33B C33 H33C 109.5
C14 C34 H34A 109.5
C14 C34 H34B 109.5
H34A C34 H34B 109.5
C14 C34 H34C 109.5
H34A C34 H34C 109.5
H34B C34 H34C 109.5
C15 C35 H35A 109.5
C15 C35 H35B 109.5
H35A C35 H35B 109.5
C15 C35 H35C 109.5
H35A C35 H35C 109.5
H35B C35 H35C 109.5
C15 C36 H36A 109.5
C15 C36 H36B 109.5
H36A C36 H36B 109.5
C15 C36 H36C 109.5
H36A C36 H36C 109.5
H36B C36 H36C 109.5
C38 C37 C42 117.4(3)
C38 C37 C5 121.5(3)
C42 C37 C5 121.1(3)
C39 C38 C37 121.2(3)
C39 C38 H38 119.4
C37 C38 H38 119.4
C40 C39 C38 121.2(3)
C40 C39 H39 119.4
C38 C39 H39 119.4
C39 C40 C41 118.1(3)
C39 C40 C43 120.0(3)
C41 C40 C43 121.9(3)
C42 C41 C40 120.6(3)
C42 C41 H41 119.7
C40 C41 H41 119.7
C41 C42 C37 121.5(3)
C41 C42 H42 119.3
C37 C42 H42 119.3
N47 C43 N44 104.4(2)
N47 C43 C40 113.7(2)
N44 C43 C40 111.7(2)
N47 C43 H43 109.0
N44 C43 H43 109.0
C40 C43 H43 109.0
O48 N44 C43 104.6(2)
O48 N44 C45 110.4(2)
C43 N44 C45 106.4(2)
N44 C45 C65 112.6(3)
N44 C45 C64 104.7(3)
C65 C45 C64 108.5(3)
N44 C45 C46 103.9(2)
C65 C45 C46 114.8(3)
C64 C45 C46 111.8(3)
N47 C46 C66 109.0(2)
N47 C46 C67 113.4(3)
C66 C46 C67 108.7(3)
N47 C46 C45 98.0(2)
C66 C46 C45 115.3(3)
C67 C46 C45 112.2(3)
O56 N47 C43 105.6(2)
O56 N47 C46 109.4(2)
C43 N47 C46 103.7(2)
N44 O48 Si49 111.50(16)
O48 Si49 C50 111.25(15)
O48 Si49 C51 112.40(15)
C50 Si49 C51 109.6(2)
O48 Si49 C52 100.75(13)
C50 Si49 C52 111.96(17)
C51 Si49 C52 110.67(17)
Si49 C50 H50A 109.5
Si49 C50 H50B 109.5
H50A C50 H50B 109.5
Si49 C50 H50C 109.5
H50A C50 H50C 109.5
H50B C50 H50C 109.5
Si49 C51 H51A 109.5
Si49 C51 H51B 109.5
H51A C51 H51B 109.5
Si49 C51 H51C 109.5
H51A C51 H51C 109.5
H51B C51 H51C 109.5
C54 C52 C53 108.3(3)
C54 C52 C55 108.9(3)
C53 C52 C55 109.0(3)
C54 C52 Si49 110.4(2)
C53 C52 Si49 110.3(2)
C55 C52 Si49 110.0(3)
C52 C53 H53A 109.5
C52 C53 H53B 109.5
H53A C53 H53B 109.5
C52 C53 H53C 109.5
H53A C53 H53C 109.5
H53B C53 H53C 109.5
C52 C54 H54A 109.5
C52 C54 H54B 109.5
H54A C54 H54B 109.5
C52 C54 H54C 109.5
H54A C54 H54C 109.5
H54B C54 H54C 109.5
C52 C55 H55A 109.5
C52 C55 H55B 109.5
H55A C55 H55B 109.5
C52 C55 H55C 109.5
H55A C55 H55C 109.5
H55B C55 H55C 109.5
N47 O56 Si57 117.42(16)
O56 Si57 C58 112.99(15)
O56 Si57 C59 112.10(16)
C58 Si57 C59 108.1(2)
O56 Si57 C60 99.89(14)
C58 Si57 C60 111.07(19)
C59 Si57 C60 112.6(2)
Si57 C58 H58A 109.5
Si57 C58 H58B 109.5
H58A C58 H58B 109.5
Si57 C58 H58C 109.5
H58A C58 H58C 109.5
H58B C58 H58C 109.5
Si57 C59 H59A 109.5
Si57 C59 H59B 109.5
H59A C59 H59B 109.5
Si57 C59 H59C 109.5
H59A C59 H59C 109.5
H59B C59 H59C 109.5
C61 C60 C62 109.5(4)
C61 C60 C63 109.0(4)
C62 C60 C63 108.8(4)
C61 C60 Si57 110.1(3)
C62 C60 Si57 110.0(3)
C63 C60 Si57 109.5(3)
C60 C61 H61A 109.5
C60 C61 H61B 109.5
H61A C61 H61B 109.5
C60 C61 H61C 109.5
H61A C61 H61C 109.5
H61B C61 H61C 109.5
C60 C62 H62A 109.5
C60 C62 H62B 109.5
H62A C62 H62B 109.5
C60 C62 H62C 109.5
H62A C62 H62C 109.5
H62B C62 H62C 109.5
C60 C63 H63A 109.5
C60 C63 H63B 109.5
H63A C63 H63B 109.5
C60 C63 H63C 109.5
H63A C63 H63C 109.5
H63B C63 H63C 109.5
C45 C64 H64A 109.5
C45 C64 H64B 109.5
H64A C64 H64B 109.5
C45 C64 H64C 109.5
H64A C64 H64C 109.5
H64B C64 H64C 109.5
C45 C65 H65A 109.5
C45 C65 H65B 109.5
H65A C65 H65B 109.5
C45 C65 H65C 109.5
H65A C65 H65C 109.5
H65B C65 H65C 109.5
C46 C66 H66A 109.5
C46 C66 H66B 109.5
H66A C66 H66B 109.5
C46 C66 H66C 109.5
H66A C66 H66C 109.5
H66B C66 H66C 109.5
C46 C67 H67A 109.5
C46 C67 H67B 109.5
H67A C67 H67B 109.5
C46 C67 H67C 109.5
H67A C67 H67C 109.5
H67B C67 H67C 109.5

loop_
_geom_bond_atom_site_label_1
_geom_bond_atom_site_label_2
_geom_bond_distance
S1 C5 1.733(3)
S1 C2 1.737(3)
C2 C3 1.360(5)
C2 C6 1.472(4)
C3 C4 1.421(4)
C3 H3 0.9500
C4 C5 1.366(5)
C4 H4 0.9500
C5 C37 1.472(4)
C6 C7 1.396(5)
C6 C11 1.398(4)
C7 C8 1.396(4)
C7 H7 0.9500
C8 C9 1.385(4)
C8 H8 0.9500
C9 C10 1.390(4)
C9 C12 1.513(4)
C10 C11 1.391(4)
C10 H10 0.9500
C11 H11 0.9500
C12 N16 1.484(4)
C12 N13 1.489(4)
C12 H12 1.0000
N13 O17 1.464(3)
N13 C14 1.523(4)
C14 C33 1.527(5)
C14 C34 1.532(5)
C14 C15 1.557(5)
C15 N16 1.496(4)
C15 C35 1.527(5)
C15 C36 1.535(5)
N16 O25 1.461(3)
O17 Si18 1.676(2)
Si18 C20 1.857(4)
Si18 C19 1.862(4)
Si18 C21 1.888(4)
C19 H19A 0.9800
C19 H19B 0.9800
C19 H19C 0.9800
C20 H20A 0.9800
C20 H20B 0.9800
C20 H20C 0.9800
C21 C22 1.531(5)
C21 C24 1.534(6)
C21 C23 1.545(5)
C22 H22A 0.9800
C22 H22B 0.9800
C22 H22C 0.9800
C23 H23A 0.9800
C23 H23B 0.9800
C23 H23C 0.9800
C24 H24A 0.9800
C24 H24B 0.9800
C24 H24C 0.9800
O25 Si26 1.681(2)
Si26 C27 1.855(4)
Si26 C28 1.866(4)
Si26 C29 1.889(4)
C27 H27A 0.9800
C27 H27B 0.9800
C27 H27C 0.9800
C28 H28A 0.9800
C28 H28B 0.9800
C28 H28C 0.9800
C29 C31 1.529(5)
C29 C32 1.542(5)
C29 C30 1.544(5)
C30 H30A 0.9800
C30 H30B 0.9800
C30 H30C 0.9800
C31 H31A 0.9800
C31 H31B 0.9800
C31 H31C 0.9800
C32 H32A 0.9800
C32 H32B 0.9800
C32 H32C 0.9800
C33 H33A 0.9800
C33 H33B 0.9800
C33 H33C 0.9800
C34 H34A 0.9800
C34 H34B 0.9800
C34 H34C 0.9800
C35 H35A 0.9800
C35 H35B 0.9800
C35 H35C 0.9800
C36 H36A 0.9800
C36 H36B 0.9800
C36 H36C 0.9800
C37 C38 1.396(4)
C37 C42 1.399(4)
C38 C39 1.387(4)
C38 H38 0.9500
C39 C40 1.385(4)
C39 H39 0.9500
C40 C41 1.398(4)
C40 C43 1.511(4)
C41 C42 1.386(4)
C41 H41 0.9500
C42 H42 0.9500
C43 N47 1.482(4)
C43 N44 1.490(4)
C43 H43 1.0000
N44 O48 1.471(3)
N44 C45 1.514(4)
C45 C65 1.518(4)
C45 C64 1.544(5)
C45 C46 1.546(5)
C46 N47 1.509(4)
C46 C66 1.525(4)
C46 C67 1.543(4)
N47 O56 1.453(3)
O48 Si49 1.678(2)
Si49 C50 1.859(4)
Si49 C51 1.861(4)
Si49 C52 1.883(3)
C50 H50A 0.9800
C50 H50B 0.9800
C50 H50C 0.9800
C51 H51A 0.9800
C51 H51B 0.9800
C51 H51C 0.9800
C52 C54 1.538(5)
C52 C53 1.542(5)
C52 C55 1.546(5)
C53 H53A 0.9800
C53 H53B 0.9800
C53 H53C 0.9800
C54 H54A 0.9800
C54 H54B 0.9800
C54 H54C 0.9800
C55 H55A 0.9800
C55 H55B 0.9800
C55 H55C 0.9800
O56 Si57 1.680(2)
Si57 C58 1.852(4)
Si57 C59 1.857(4)
Si57 C60 1.891(4)
C58 H58A 0.9800
C58 H58B 0.9800
C58 H58C 0.9800
C59 H59A 0.9800
C59 H59B 0.9800
C59 H59C 0.9800
C60 C61 1.523(6)
C60 C62 1.544(6)
C60 C63 1.548(5)
C61 H61A 0.9800
C61 H61B 0.9800
C61 H61C 0.9800
C62 H62A 0.9800
C62 H62B 0.9800
C62 H62C 0.9800
C63 H63A 0.9800
C63 H63B 0.9800
C63 H63C 0.9800
C64 H64A 0.9800
C64 H64B 0.9800
C64 H64C 0.9800
C65 H65A 0.9800
C65 H65B 0.9800
C65 H65C 0.9800
C66 H66A 0.9800
C66 H66B 0.9800
C66 H66C 0.9800
C67 H67A 0.9800
C67 H67B 0.9800
C67 H67C 0.9800

loop_
_geom_torsion_atom_site_label_1
_geom_torsion_atom_site_label_2
_geom_torsion_atom_site_label_3
_geom_torsion_atom_site_label_4
_geom_torsion
C5 S1 C2 C3 1.4(3)
C5 S1 C2 C6 -175.7(3)
C6 C2 C3 C4 175.4(3)
S1 C2 C3 C4 -1.3(4)
C2 C3 C4 C5 0.5(4)
C3 C4 C5 C37 -176.4(3)
C3 C4 C5 S1 0.6(4)
C2 S1 C5 C4 -1.2(3)
C2 S1 C5 C37 176.2(3)
C3 C2 C6 C7 -145.9(4)
S1 C2 C6 C7 30.6(4)
C3 C2 C6 C11 32.1(5)
S1 C2 C6 C11 -151.4(3)
C11 C6 C7 C8 0.4(5)
C2 C6 C7 C8 178.4(3)
C6 C7 C8 C9 -1.3(5)
C7 C8 C9 C10 1.7(5)
C7 C8 C9 C12 -179.7(3)
C8 C9 C10 C11 -1.2(5)
C12 C9 C10 C11 -179.8(3)
C9 C10 C11 C6 0.3(5)
C7 C6 C11 C10 0.1(5)
C2 C6 C11 C10 -177.9(3)
C8 C9 C12 N16 109.6(3)
C10 C9 C12 N16 -71.9(4)
C8 C9 C12 N13 -133.1(3)
C10 C9 C12 N13 45.5(4)
N16 C12 N13 O17 -129.8(2)
C9 C12 N13 O17 108.1(3)
N16 C12 N13 C14 -13.5(3)
C9 C12 N13 C14 -135.6(3)
O17 N13 C14 C33 -144.3(2)
C12 N13 C14 C33 102.1(3)
O17 N13 C14 C34 -26.6(4)
C12 N13 C14 C34 -140.2(3)
O17 N13 C14 C15 97.2(3)
C12 N13 C14 C15 -16.3(3)
N13 C14 C15 N16 38.9(3)
C33 C14 C15 N16 -73.9(3)
C34 C14 C15 N16 161.7(3)
N13 C14 C15 C35 154.8(3)
C33 C14 C15 C35 42.0(4)
C34 C14 C15 C35 -82.4(4)
N13 C14 C15 C36 -80.2(3)
C33 C14 C15 C36 167.0(3)
C34 C14 C15 C36 42.6(4)
N13 C12 N16 O25 156.5(2)
C9 C12 N16 O25 -81.2(3)
N13 C12 N16 C15 40.1(3)
C9 C12 N16 C15 162.4(3)
C35 C15 N16 O25 79.6(3)
C36 C15 N16 O25 -42.8(3)
C14 C15 N16 O25 -161.4(2)
C35 C15 N16 C12 -167.5(3)
C36 C15 N16 C12 70.1(3)
C14 C15 N16 C12 -48.4(3)
C12 N13 O17 Si18 -113.0(2)
C14 N13 O17 Si18 133.1(2)
N13 O17 Si18 C20 72.4(3)
N13 O17 Si18 C19 -50.4(3)
N13 O17 Si18 C21 -169.68(19)
O17 Si18 C21 C22 65.3(3)
C20 Si18 C21 C22 -176.6(3)
C19 Si18 C21 C22 -53.8(3)
O17 Si18 C21 C24 -53.9(3)
C20 Si18 C21 C24 64.2(3)
C19 Si18 C21 C24 -173.0(3)
O17 Si18 C21 C23 -174.7(3)
C20 Si18 C21 C23 -56.5(3)
C19 Si18 C21 C23 66.2(3)
C12 N16 O25 Si26 124.8(2)
C15 N16 O25 Si26 -123.0(2)
N16 O25 Si26 C27 -48.1(2)
N16 O25 Si26 C28 75.3(2)
N16 O25 Si26 C29 -168.2(2)
O25 Si26 C29 C31 -60.2(3)
C27 Si26 C29 C31 179.6(3)
C28 Si26 C29 C31 58.1(3)
O25 Si26 C29 C32 179.6(3)
C27 Si26 C29 C32 59.4(3)
C28 Si26 C29 C32 -62.1(3)
O25 Si26 C29 C30 61.0(3)
C27 Si26 C29 C30 -59.2(3)
C28 Si26 C29 C30 179.2(3)
C4 C5 C37 C38 159.2(3)
S1 C5 C37 C38 -17.6(4)
C4 C5 C37 C42 -18.2(5)
S1 C5 C37 C42 165.1(2)
C42 C37 C38 C39 0.6(5)
C5 C37 C38 C39 -176.8(3)
C37 C38 C39 C40 1.5(5)
C38 C39 C40 C41 -3.0(5)
C38 C39 C40 C43 175.0(3)
C39 C40 C41 C42 2.3(5)
C43 C40 C41 C42 -175.7(3)
C40 C41 C42 C37 -0.2(5)
C38 C37 C42 C41 -1.3(5)
C5 C37 C42 C41 176.2(3)
C39 C40 C43 N47 107.3(3)
C41 C40 C43 N47 -74.8(4)
C39 C40 C43 N44 -134.9(3)
C41 C40 C43 N44 43.0(4)
N47 C43 N44 O48 -128.8(2)
C40 C43 N44 O48 107.9(2)
N47 C43 N44 C45 -12.0(3)
C40 C43 N44 C45 -135.2(2)
O48 N44 C45 C65 -29.9(4)
C43 N44 C45 C65 -142.9(3)
O48 N44 C45 C64 -147.7(2)
C43 N44 C45 C64 99.4(3)
O48 N44 C45 C46 94.9(3)
C43 N44 C45 C46 -18.1(3)
N44 C45 C46 N47 39.9(3)
C65 C45 C46 N47 163.3(3)
C64 C45 C46 N47 -72.5(3)
N44 C45 C46 C66 155.3(3)
C65 C45 C46 C66 -81.3(4)
C64 C45 C46 C66 42.9(4)
N44 C45 C46 C67 -79.5(3)
C65 C45 C46 C67 43.9(4)
C64 C45 C46 C67 168.1(3)
N44 C43 N47 O56 153.6(2)
C40 C43 N47 O56 -84.4(3)
N44 C43 N47 C46 38.6(3)
C40 C43 N47 C46 160.6(2)
C66 C46 N47 O56 79.1(3)
C67 C46 N47 O56 -42.1(3)
C45 C46 N47 O56 -160.6(2)
C66 C46 N47 C43 -168.5(3)
C67 C46 N47 C43 70.2(3)
C45 C46 N47 C43 -48.2(3)
C43 N44 O48 Si49 -116.0(2)
C45 N44 O48 Si49 129.9(2)
N44 O48 Si49 C50 -57.5(2)
N44 O48 Si49 C51 65.9(2)
N44 O48 Si49 C52 -176.31(18)
O48 Si49 C52 C54 -56.6(3)
C50 Si49 C52 C54 -174.9(3)
C51 Si49 C52 C54 62.5(3)
O48 Si49 C52 C53 63.1(3)
C50 Si49 C52 C53 -55.2(3)
C51 Si49 C52 C53 -177.8(3)
O48 Si49 C52 C55 -176.8(2)
C50 Si49 C52 C55 64.9(3)
C51 Si49 C52 C55 -57.7(3)
C43 N47 O56 Si57 121.4(2)
C46 N47 O56 Si57 -127.5(2)
N47 O56 Si57 C58 -63.9(2)
N47 O56 Si57 C59 58.5(3)
N47 O56 Si57 C60 178.0(2)
O56 Si57 C60 C61 56.9(3)
C58 Si57 C60 C61 -62.6(3)
C59 Si57 C60 C61 176.0(3)
O56 Si57 C60 C62 -63.8(3)
C58 Si57 C60 C62 176.7(3)
C59 Si57 C60 C62 55.3(3)
O56 Si57 C60 C63 176.7(3)
C58 Si57 C60 C63 57.2(4)
C59 Si57 C60 C63 -64.2(4)
